data_4122849
loop_
_publ_author_name
'Hiszpanski, Anna M.'
'Baur, Robin M.'
'Kim, Bumjung'
'Tremblay, Noah J.'
'Nuckolls, Colin'
'Woll, Arthur R.'
'Loo, Yueh-Lin'

_publ_section_title
;
 Tuning Polymorphism and Orientation in Organic Semiconductor Thin Films
 via Post-deposition Processing.
;
_journal_issue 44
_journal_name_full 'Journal of the American Chemical Society'
_journal_page_first 15749
_journal_page_last 15756
_journal_paper_doi 10.1021/ja5091035
_journal_volume 136
_journal_year 2014
_chemical_formula_sum 'C48 H24'
_chemical_formula_weight 600.67
_chemical_name_systematic
;

 ?

;
_space_group_IT_number 14
_symmetry_cell_setting monoclinic
_symmetry_space_group_name_Hall '-P 2ybc'
_symmetry_space_group_name_H-M 'P 1 21/c 1'
_atom_sites_solution_hydrogens geom
_atom_sites_solution_primary direct
_atom_sites_solution_secondary difmap
_audit_creation_method SHELXL-97
_cell_angle_alpha 90.00
_cell_angle_beta 90.123(2)
_cell_angle_gamma 90.00
_cell_formula_units_Z 2
_cell_length_a 12.2985(19)
_cell_length_b 7.9282(12)
_cell_length_c 13.998(2)
_cell_measurement_reflns_used 3461
_cell_measurement_temperature 125(2)
_cell_measurement_theta_max 30.28
_cell_measurement_theta_min 2.91
_cell_volume 1364.9(4)
_computing_cell_refinement 'Bruker SMART'
_computing_data_collection 'Bruker SMART'
_computing_data_reduction 'Bruker SAINT'
_computing_molecular_graphics 'Bruker SHELXTL'
_computing_publication_material 'Bruker SHELXTL'
_computing_structure_refinement 'SHELXL-97 (Sheldrick, 1997)'
_computing_structure_solution 'SHELXS-97 (Sheldrick, 1990)'
_diffrn_ambient_temperature 125(2)
_diffrn_measured_fraction_theta_full 0.998
_diffrn_measured_fraction_theta_max 0.998
_diffrn_measurement_device_type 'CCD area detector'
_diffrn_measurement_method 'phi and omega scans'
_diffrn_radiation_monochromator graphite
_diffrn_radiation_source 'fine-focus sealed tube'
_diffrn_radiation_type MoK\a
_diffrn_radiation_wavelength 0.71073
_diffrn_reflns_av_R_equivalents 0.1024
_diffrn_reflns_av_sigmaI/netI 0.0846
_diffrn_reflns_limit_h_max 17
_diffrn_reflns_limit_h_min -17
_diffrn_reflns_limit_k_max 11
_diffrn_reflns_limit_k_min -11
_diffrn_reflns_limit_l_max 20
_diffrn_reflns_limit_l_min -19
_diffrn_reflns_number 21397
_diffrn_reflns_theta_full 30.52
_diffrn_reflns_theta_max 30.52
_diffrn_reflns_theta_min 1.66
_exptl_absorpt_coefficient_mu 0.083
_exptl_absorpt_correction_T_max 0.9983
_exptl_absorpt_correction_T_min 0.9917
_exptl_absorpt_correction_type empirical
_exptl_absorpt_process_details SADABS
_exptl_crystal_colour BROWN
_exptl_crystal_density_diffrn 1.462
_exptl_crystal_density_method 'not measured'
_exptl_crystal_description PLATE
_exptl_crystal_F_000 624
_exptl_crystal_size_max 0.10
_exptl_crystal_size_mid 0.05
_exptl_crystal_size_min 0.02
_refine_diff_density_max 0.372
_refine_diff_density_min -0.321
_refine_diff_density_rms 0.070
_refine_ls_extinction_method none
_refine_ls_goodness_of_fit_ref 1.018
_refine_ls_hydrogen_treatment constr
_refine_ls_matrix_type full
_refine_ls_number_parameters 217
_refine_ls_number_reflns 4158
_refine_ls_number_restraints 0
_refine_ls_restrained_S_all 1.018
_refine_ls_R_factor_all 0.1164
_refine_ls_R_factor_gt 0.0577
_refine_ls_shift/su_max 0.000
_refine_ls_shift/su_mean 0.000
_refine_ls_structure_factor_coef Fsqd
_refine_ls_weighting_details 'calc w=1/[\s^2^(Fo^2^)+(0.0630P)^2^+0.0000P] where P=(Fo^2^+2Fc^2^)/3'
_refine_ls_weighting_scheme calc
_refine_ls_wR_factor_gt 0.1202
_refine_ls_wR_factor_ref 0.1426
_reflns_number_gt 2486
_reflns_number_total 4158
_reflns_threshold_expression >2sigma(I)
_cod_data_source_file ja5091035_si_002.cif
_cod_data_source_block 14s10
_cod_depositor_comments
;
The following automatic conversions were performed:

'_symmetry_cell_setting' value 'Monoclinic' changed to 'monoclinic'
according to
/home/saulius/struct/COD-crude-data--automatic-downloads/rss-feeds/ACS/lib/dictionaries/cif_core.dic
dictionary named 'cif_core.dic' version 2.4.2 from
2011-04-26.

'_exptl_absorpt_correction_type' value 'EMPIRICAL'
changed to 'empirical' according to
/home/saulius/struct/COD-crude-data--automatic-downloads/rss-feeds/ACS/lib/dictionaries/cif_core.dic
dictionary named 'cif_core.dic' version 2.4.2 from
2011-04-26.

'_refine_ls_hydrogen_treatment' value 'CONSTR' changed
to 'constr' according to
/home/saulius/struct/COD-crude-data--automatic-downloads/rss-feeds/ACS/lib/dictionaries/cif_core.dic
dictionary named 'cif_core.dic' version 2.4.2 from 2011-04-26.

Automatic conversion script
Id: cif_fix_values 2827 2014-09-09 07:05:25Z andrius 

 Adding full bibliography for 4122848--4122849.cif.
;
_cod_original_sg_symbol_H-M P2(1)/c
_cod_database_code 4122849

loop_
_symmetry_equiv_pos_as_xyz
'x, y, z'
'-x, y+1/2, -z+1/2'
'-x, -y, -z'
'x, -y-1/2, z-1/2'

loop_
_atom_site_label
_atom_site_type_symbol
_atom_site_fract_x
_atom_site_fract_y
_atom_site_fract_z
_atom_site_U_iso_or_equiv
_atom_site_adp_type
_atom_site_occupancy
_atom_site_symmetry_multiplicity
_atom_site_calc_flag
_atom_site_refinement_flags
C1 C 0.71714(14) -0.0279(2) 0.56832(12) 0.0136(4) Uani 1 1 d .
C2 C 0.60998(14) -0.0165(2) 0.53477(12) 0.0124(4) Uani 1 1 d .
C3 C 0.52322(14) 0.0246(2) 0.59970(12) 0.0135(4) Uani 1 1 d .
C4 C 0.41347(14) 0.0438(2) 0.56490(12) 0.0124(3) Uani 1 1 d .
C5 C 0.33046(14) 0.0903(2) 0.62769(12) 0.0137(4) Uani 1 1 d .
C6 C 0.34806(14) 0.0656(2) 0.72924(12) 0.0137(4) Uani 1 1 d .
C7 C 0.26104(15) 0.0449(2) 0.79429(13) 0.0174(4) Uani 1 1 d .
H7A H 0.1888 0.0669 0.7736 0.021 Uiso 1 1 calc R
C8 C 0.27902(16) -0.0064(2) 0.88681(13) 0.0194(4) Uani 1 1 d .
H8A H 0.2195 -0.0165 0.9296 0.023 Uiso 1 1 calc R
C9 C 0.38376(16) -0.0435(2) 0.91819(13) 0.0196(4) Uani 1 1 d .
H9A H 0.3955 -0.0822 0.9816 0.024 Uiso 1 1 calc R
C10 C 0.46993(15) -0.0240(2) 0.85708(12) 0.0168(4) Uani 1 1 d .
H10A H 0.5411 -0.0507 0.8788 0.020 Uiso 1 1 calc R
C11 C 0.45518(14) 0.0348(2) 0.76268(12) 0.0144(4) Uani 1 1 d .
C12 C 0.54518(14) 0.0434(2) 0.69691(12) 0.0129(3) Uani 1 1 d .
C13 C 0.65619(14) 0.0754(2) 0.72611(12) 0.0143(4) Uani 1 1 d .
C14 C 0.68016(15) 0.1565(2) 0.81351(12) 0.0161(4) Uani 1 1 d .
H14A H 0.6229 0.1790 0.8571 0.019 Uiso 1 1 calc R
C15 C 0.78421(15) 0.2036(2) 0.83693(13) 0.0181(4) Uani 1 1 d .
H15A H 0.7989 0.2544 0.8970 0.022 Uiso 1 1 calc R
C16 C 0.86826(15) 0.1765(2) 0.77193(13) 0.0182(4) Uani 1 1 d .
H16A H 0.9402 0.2107 0.7875 0.022 Uiso 1 1 calc R
C17 C 0.84761(15) 0.1007(2) 0.68565(13) 0.0165(4) Uani 1 1 d .
H17A H 0.9054 0.0857 0.6416 0.020 Uiso 1 1 calc R
C18 C 0.74202(14) 0.0445(2) 0.66095(12) 0.0142(4) Uani 1 1 d .
C19 C 0.79586(14) -0.1154(2) 0.51004(12) 0.0146(4) Uani 1 1 d .
C20 C 0.89257(15) -0.1845(2) 0.54848(13) 0.0168(4) Uani 1 1 d .
H20A H 0.9105 -0.1621 0.6133 0.020 Uiso 1 1 calc R
C21 C 0.96106(15) -0.2825(2) 0.49524(14) 0.0189(4) Uani 1 1 d .
H21A H 1.0270 -0.3230 0.5223 0.023 Uiso 1 1 calc R
C22 C 0.22953(14) 0.1524(2) 0.58725(12) 0.0139(4) Uani 1 1 d .
C23 C 0.15997(14) 0.2601(2) 0.63854(13) 0.0172(4) Uani 1 1 d .
H23A H 0.1784 0.2901 0.7023 0.021 Uiso 1 1 calc R
C24 C 0.06616(14) 0.3231(2) 0.59898(13) 0.0181(4) Uani 1 1 d .
H24A H 0.0199 0.3940 0.6355 0.022 Uiso 1 1 calc R

loop_
_atom_site_aniso_label
_atom_site_aniso_U_11
_atom_site_aniso_U_22
_atom_site_aniso_U_33
_atom_site_aniso_U_23
_atom_site_aniso_U_13
_atom_site_aniso_U_12
C1 0.0133(9) 0.0163(8) 0.0111(8) 0.0020(7) -0.0025(7) -0.0009(7)
C2 0.0124(9) 0.0139(8) 0.0110(8) 0.0006(6) -0.0021(7) -0.0002(6)
C3 0.0140(9) 0.0141(8) 0.0124(9) 0.0007(7) -0.0011(7) -0.0006(7)
C4 0.0134(9) 0.0131(8) 0.0107(8) 0.0009(6) -0.0014(7) -0.0009(6)
C5 0.0137(9) 0.0139(8) 0.0135(8) -0.0012(7) -0.0015(7) -0.0014(7)
C6 0.0158(9) 0.0133(8) 0.0119(8) -0.0013(6) -0.0018(7) -0.0002(7)
C7 0.0163(9) 0.0203(9) 0.0154(9) -0.0012(7) 0.0003(7) 0.0013(7)
C8 0.0225(10) 0.0203(10) 0.0153(9) -0.0021(7) 0.0045(7) -0.0005(7)
C9 0.0263(11) 0.0224(10) 0.0102(9) -0.0002(7) -0.0017(7) -0.0013(8)
C10 0.0181(9) 0.0194(9) 0.0130(9) -0.0004(7) -0.0032(7) -0.0012(7)
C11 0.0168(9) 0.0148(8) 0.0117(8) -0.0010(7) -0.0013(7) -0.0017(7)
C12 0.0142(9) 0.0133(8) 0.0110(8) 0.0017(6) -0.0019(7) 0.0009(7)
C13 0.0152(9) 0.0143(8) 0.0133(9) 0.0017(7) -0.0029(7) -0.0001(7)
C14 0.0195(10) 0.0170(9) 0.0118(8) -0.0013(7) -0.0015(7) 0.0011(7)
C15 0.0223(10) 0.0171(9) 0.0149(9) -0.0011(7) -0.0090(8) -0.0002(7)
C16 0.0151(9) 0.0192(9) 0.0202(10) 0.0007(7) -0.0078(7) -0.0014(7)
C17 0.0165(9) 0.0167(9) 0.0163(9) 0.0027(7) -0.0031(7) 0.0002(7)
C18 0.0145(9) 0.0156(9) 0.0126(8) 0.0019(7) -0.0040(7) 0.0007(7)
C19 0.0140(9) 0.0157(8) 0.0140(9) 0.0022(7) -0.0004(7) -0.0019(7)
C20 0.0159(9) 0.0195(9) 0.0150(9) 0.0023(7) -0.0038(7) -0.0025(7)
C21 0.0123(9) 0.0205(10) 0.0238(10) 0.0035(8) -0.0019(7) 0.0006(7)
C22 0.0123(8) 0.0147(8) 0.0145(9) 0.0009(7) -0.0015(7) -0.0014(7)
C23 0.0157(9) 0.0182(9) 0.0176(9) -0.0022(7) 0.0002(7) -0.0016(7)
C24 0.0158(9) 0.0159(9) 0.0227(10) -0.0013(7) 0.0019(7) 0.0010(7)

loop_
_atom_type_symbol
_atom_type_description
_atom_type_scat_dispersion_real
_atom_type_scat_dispersion_imag
_atom_type_scat_source
C C 0.0033 0.0016 'International Tables Vol C Tables 4.2.6.8 and 6.1.1.4'
H H 0.0000 0.0000 'International Tables Vol C Tables 4.2.6.8 and 6.1.1.4'

loop_
_geom_angle_atom_site_label_1
_geom_angle_atom_site_label_2
_geom_angle_atom_site_label_3
_geom_angle
_geom_angle_site_symmetry_1
_geom_angle_site_symmetry_3
C2 C1 C19 118.19(15) . .
C2 C1 C18 118.09(15) . .
C19 C1 C18 123.69(15) . .
C1 C2 C4 120.09(16) . 3_656
C1 C2 C3 120.03(15) . .
C4 C2 C3 119.88(15) 3_656 .
C12 C3 C2 119.85(16) . .
C12 C3 C4 119.83(16) . .
C2 C3 C4 120.32(15) . .
C5 C4 C2 120.24(16) . 3_656
C5 C4 C3 119.98(15) . .
C2 C4 C3 119.78(15) 3_656 .
C4 C5 C22 118.02(15) . .
C4 C5 C6 118.23(15) . .
C22 C5 C6 123.67(16) . .
C7 C6 C11 118.07(16) . .
C7 C6 C5 122.29(16) . .
C11 C6 C5 118.89(16) . .
C8 C7 C6 121.31(17) . .
C7 C8 C9 120.45(18) . .
C10 C9 C8 119.67(17) . .
C9 C10 C11 121.50(17) . .
C10 C11 C6 118.88(16) . .
C10 C11 C12 121.02(16) . .
C6 C11 C12 119.63(15) . .
C3 C12 C11 118.05(16) . .
C3 C12 C13 118.36(15) . .
C11 C12 C13 123.56(15) . .
C14 C13 C18 118.78(16) . .
C14 C13 C12 121.29(16) . .
C18 C13 C12 119.44(15) . .
C15 C14 C13 121.57(17) . .
C14 C15 C16 119.61(17) . .
C17 C16 C15 120.36(17) . .
C16 C17 C18 121.40(17) . .
C17 C18 C13 118.19(16) . .
C17 C18 C1 122.34(16) . .
C13 C18 C1 119.19(16) . .
C20 C19 C22 117.74(16) . 3_656
C20 C19 C1 122.34(16) . .
C22 C19 C1 119.48(15) 3_656 .
C21 C20 C19 122.07(17) . .
C20 C21 C24 119.88(17) . 3_656
C23 C22 C19 118.67(16) . 3_656
C23 C22 C5 121.87(16) . .
C19 C22 C5 119.24(16) 3_656 .
C24 C23 C22 121.75(17) . .
C23 C24 C21 119.77(17) . 3_656

loop_
_geom_bond_atom_site_label_1
_geom_bond_atom_site_label_2
_geom_bond_distance
_geom_bond_site_symmetry_2
C1 C2 1.401(2) .
C1 C19 1.445(2) .
C1 C18 1.450(2) .
C2 C4 1.440(2) 3_656
C2 C3 1.441(2) .
C3 C12 1.395(2) .
C3 C4 1.442(2) .
C4 C5 1.398(2) .
C4 C2 1.440(2) 3_656
C5 C22 1.449(2) .
C5 C6 1.451(2) .
C6 C7 1.416(2) .
C6 C11 1.418(2) .
C7 C8 1.375(2) .
C8 C9 1.392(3) .
C9 C10 1.372(3) .
C10 C11 1.413(2) .
C11 C12 1.443(2) .
C12 C13 1.447(2) .
C13 C14 1.413(2) .
C13 C18 1.418(2) .
C14 C15 1.372(2) .
C15 C16 1.395(3) .
C16 C17 1.372(2) .
C17 C18 1.415(2) .
C19 C20 1.415(2) .
C19 C22 1.427(2) 3_656
C20 C21 1.368(3) .
C21 C24 1.398(3) 3_656
C22 C23 1.407(2) .
C22 C19 1.427(2) 3_656
C23 C24 1.373(2) .
C24 C21 1.398(3) 3_656
